data_7127255
loop_
_publ_author_name
'Bhandary, Subhrajyoti'
'Thompson, Amy J.'
'McMurtrie, John C.'
'Clegg, Jack K.'
'Ghosh, Peuli'
'Mangalampalli, S. R. N. Kiran'
'Takamizawa, Satoshi'
'Chopra, Deepak'

_publ_section_title
;
 The mechanism of bending in a plastically flexible crystal.
;
_journal_issue 84
_journal_name_full 'Chemical communications (Cambridge, England)'
_journal_page_first 12841
_journal_page_last 12844
_journal_paper_doi 10.1039/d0cc05904h
_journal_volume 56
_journal_year 2020
_chemical_formula_moiety 'C16 H9 F4 N O'
_chemical_formula_sum 'C16 H9 F4 N O'
_chemical_formula_weight 307.24
_space_group_crystal_system monoclinic
_space_group_IT_number 14
_space_group_name_Hall '-P 2ybc'
_space_group_name_H-M_alt 'P 1 21/c 1'
_atom_sites_solution_hydrogens mixed
_atom_sites_solution_primary dual
_audit_creation_date 2020-02-19
_audit_creation_method
;
Olex2 1.2
(compiled 2018.05.29 svn.r3508 for OlexSys, GUI svn.r5506)
;
_audit_update_record
;
2020-03-11 deposited with the CCDC.	2020-09-16 downloaded from the CCDC.
;
_cell_angle_alpha 90
_cell_angle_beta 93.435(2)
_cell_angle_gamma 90
_cell_formula_units_Z 4
_cell_length_a 26.2128(8)
_cell_length_b 5.00270(10)
_cell_length_c 10.2514(3)
_cell_measurement_reflns_used 1937
_cell_measurement_temperature 100(2)
_cell_measurement_theta_max 29.72
_cell_measurement_theta_min 3.89
_cell_volume 1341.90(6)
_computing_molecular_graphics 'Olex2 (Dolomanov et al., 2009)'
_computing_publication_material 'Olex2 (Dolomanov et al., 2009)'
_computing_structure_refinement 'ShelXL (Sheldrick, 2015)'
_computing_structure_solution 'ShelXT (Sheldrick, 2015)'
_diffrn_ambient_temperature 100.15
_diffrn_measured_fraction_theta_full 0.999
_diffrn_measured_fraction_theta_max 0.993
_diffrn_measurement_device_type 'Bruker APEXII D8 Venture CMOS diffractometer'
_diffrn_radiation_type MoK\a
_diffrn_radiation_wavelength 0.71073
_diffrn_reflns_av_R_equivalents 0.0489
_diffrn_reflns_av_unetI/netI 0.0538
_diffrn_reflns_Laue_measured_fraction_full 0.999
_diffrn_reflns_Laue_measured_fraction_max 0.993
_diffrn_reflns_limit_h_max 36
_diffrn_reflns_limit_h_min -31
_diffrn_reflns_limit_k_max 7
_diffrn_reflns_limit_k_min -6
_diffrn_reflns_limit_l_max 14
_diffrn_reflns_limit_l_min -14
_diffrn_reflns_number 14917
_diffrn_reflns_point_group_measured_fraction_full 0.999
_diffrn_reflns_point_group_measured_fraction_max 0.993
_diffrn_reflns_theta_full 25.242
_diffrn_reflns_theta_max 30.129
_diffrn_reflns_theta_min 2.335
_exptl_absorpt_coefficient_mu 0.133
_exptl_absorpt_correction_T_max 0.7460
_exptl_absorpt_correction_T_min 0.6349
_exptl_absorpt_correction_type multi-scan
_exptl_absorpt_process_details SADABS
_exptl_crystal_colour colourless
_exptl_crystal_colour_primary colourless
_exptl_crystal_density_diffrn 1.521
_exptl_crystal_description plate
_exptl_crystal_F_000 624
_exptl_crystal_size_max 0.32
_exptl_crystal_size_mid 0.14
_exptl_crystal_size_min 0.08
_refine_diff_density_max 0.348
_refine_diff_density_min -0.329
_refine_diff_density_rms 0.061
_refine_ls_extinction_method none
_refine_ls_goodness_of_fit_ref 1.045
_refine_ls_hydrogen_treatment mixed
_refine_ls_matrix_type full
_refine_ls_number_parameters 202
_refine_ls_number_reflns 3929
_refine_ls_number_restraints 0
_refine_ls_restrained_S_all 1.045
_refine_ls_R_factor_all 0.0807
_refine_ls_R_factor_gt 0.0543
_refine_ls_shift/su_max 0.000
_refine_ls_shift/su_mean 0.000
_refine_ls_structure_factor_coef Fsqd
_refine_ls_weighting_details 'w=1/[\s^2^(Fo^2^)+(0.0524P)^2^+0.3476P] where P=(Fo^2^+2Fc^2^)/3'
_refine_ls_weighting_scheme calc
_refine_ls_wR_factor_gt 0.1154
_refine_ls_wR_factor_ref 0.1273
_reflns_Friedel_coverage 0.000
_reflns_number_gt 2801
_reflns_number_total 3929
_reflns_threshold_expression 'I > 2\s(I)'
_cod_data_source_file d0cc05904h4.cif
_cod_data_source_block shelx
_cod_depositor_comments 'Adding full bibliography for 7127251--7127264.cif.'
_cod_database_code 7127255
_shelx_shelxl_version_number 2018/3
_shelx_space_group_comment
;
The symmetry employed for this shelxl refinement is uniquely defined
by the following loop, which should always be used as a source of
symmetry information in preference to the above space-group names.
They are only intended as comments.
;
_olex2_refinement_description
;
1. Fixed Uiso
 At 1.2 times of:
  All C(H) groups, All N(H) groups
2.a Aromatic/amide H refined with riding coordinates:
 C2(H2), C9(H9), C13(H13), C12(H12), C4(H4), C5(H5), C6(H6)
2.b :
 C16(H16)
;
_olex2_submission_special_instructions 'No special instructions were received'

loop_
_space_group_symop_operation_xyz
'x, y, z'
'-x, y+1/2, -z+1/2'
'-x, -y, -z'
'x, -y-1/2, z-1/2'

loop_
_atom_site_label
_atom_site_type_symbol
_atom_site_fract_x
_atom_site_fract_y
_atom_site_fract_z
_atom_site_U_iso_or_equiv
_atom_site_adp_type
_atom_site_occupancy
_atom_site_site_symmetry_order
_atom_site_calc_flag
_atom_site_refinement_flags_posn
_atom_site_refinement_flags_adp
_atom_site_refinement_flags_occupancy
_atom_site_disorder_assembly
_atom_site_disorder_group
N1 N 0.26488(5) 0.0391(3) 0.74546(13) 0.0156(3) Uani 1 1 d . . . . .
H1 H 0.2563(7) 0.194(4) 0.7234(18) 0.019 Uiso 1 1 d R . . . .
F1 F 0.06785(4) 0.1380(2) 0.23999(10) 0.0324(3) Uani 1 1 d . . . . .
F2 F 0.02020(4) -0.0659(2) 0.37082(11) 0.0323(3) Uani 1 1 d . . . . .
F3 F 0.03756(4) 0.3489(2) 0.40037(10) 0.0279(3) Uani 1 1 d . . . . .
F4 F 0.15096(4) 0.3861(2) 0.35961(10) 0.0267(3) Uani 1 1 d . . . . .
O1 O 0.24289(5) -0.4004(2) 0.73028(11) 0.0210(3) Uani 1 1 d . . . . .
C16 C 0.47305(8) 0.4719(4) 0.8461(2) 0.0362(5) Uani 1 1 d . . . . .
H16 H 0.501369 0.583086 0.829920 0.043 Uiso 1 1 calc R . . . .
C15 C 0.43783(7) 0.3336(4) 0.86624(18) 0.0260(4) Uani 1 1 d . . . . .
C3 C 0.39509(7) 0.1640(3) 0.89056(17) 0.0202(4) Uani 1 1 d . . . . .
C2 C 0.35029(6) 0.1804(3) 0.80995(16) 0.0174(3) Uani 1 1 d . . . . .
H2 H 0.347791 0.307114 0.740844 0.021 Uiso 1 1 calc R . . . .
C1 C 0.30954(6) 0.0127(3) 0.83040(15) 0.0152(3) Uani 1 1 d . . . . .
C7 C 0.23502(6) -0.1659(3) 0.70049(15) 0.0148(3) Uani 1 1 d . . . . .
C8 C 0.19031(6) -0.0873(3) 0.61085(15) 0.0144(3) Uani 1 1 d . . . . .
C9 C 0.19225(7) 0.1247(3) 0.52313(15) 0.0171(3) Uani 1 1 d . . . . .
H9 H 0.222565 0.226940 0.517273 0.020 Uiso 1 1 calc R . . . .
C10 C 0.14898(7) 0.1819(3) 0.44509(15) 0.0176(3) Uani 1 1 d . . . . .
C11 C 0.10378(6) 0.0408(3) 0.45138(15) 0.0172(3) Uani 1 1 d . . . . .
C14 C 0.05735(7) 0.1153(3) 0.36574(16) 0.0198(4) Uani 1 1 d . . . . .
C13 C 0.14554(7) -0.2348(3) 0.61741(16) 0.0180(3) Uani 1 1 d . . . . .
H13 H 0.144661 -0.382141 0.675692 0.022 Uiso 1 1 calc R . . . .
C12 C 0.10232(7) -0.1694(3) 0.54009(16) 0.0193(4) Uani 1 1 d . . . . .
H12 H 0.071642 -0.267845 0.547486 0.023 Uiso 1 1 calc R . . . .
C4 C 0.39810(7) -0.0213(4) 0.99289(17) 0.0243(4) Uani 1 1 d . . . . .
H4 H 0.428399 -0.034720 1.048158 0.029 Uiso 1 1 calc R . . . .
C5 C 0.35688(7) -0.1845(4) 1.01326(17) 0.0251(4) Uani 1 1 d . . . . .
H5 H 0.358899 -0.308038 1.083766 0.030 Uiso 1 1 calc R . . . .
C6 C 0.31255(7) -0.1713(3) 0.93256(16) 0.0208(4) Uani 1 1 d . . . . .
H6 H 0.284579 -0.286228 0.946797 0.025 Uiso 1 1 calc R . . . .

loop_
_atom_site_aniso_label
_atom_site_aniso_U_11
_atom_site_aniso_U_22
_atom_site_aniso_U_33
_atom_site_aniso_U_23
_atom_site_aniso_U_13
_atom_site_aniso_U_12
N1 0.0172(7) 0.0093(6) 0.0199(7) 0.0017(5) -0.0018(6) 0.0013(5)
F1 0.0319(7) 0.0486(7) 0.0160(5) -0.0004(5) -0.0032(4) 0.0148(5)
F2 0.0262(6) 0.0275(6) 0.0415(7) -0.0001(5) -0.0138(5) -0.0044(5)
F3 0.0262(6) 0.0246(6) 0.0319(6) -0.0100(4) -0.0068(5) 0.0108(4)
F4 0.0275(6) 0.0280(6) 0.0245(5) 0.0140(4) 0.0010(4) 0.0018(4)
O1 0.0261(7) 0.0108(5) 0.0252(6) 0.0009(5) -0.0045(5) 0.0010(5)
C16 0.0264(11) 0.0464(13) 0.0360(11) -0.0060(9) 0.0018(9) -0.0121(9)
C15 0.0225(10) 0.0314(10) 0.0235(9) -0.0062(8) -0.0030(8) -0.0007(8)
C3 0.0197(9) 0.0198(8) 0.0210(8) -0.0056(6) 0.0012(7) 0.0007(7)
C2 0.0195(9) 0.0152(7) 0.0175(8) -0.0002(6) 0.0004(7) 0.0000(6)
C1 0.0164(8) 0.0131(7) 0.0160(7) -0.0023(6) -0.0011(6) 0.0020(6)
C7 0.0171(8) 0.0132(7) 0.0141(7) 0.0004(6) 0.0022(6) 0.0007(6)
C8 0.0167(9) 0.0118(7) 0.0146(7) -0.0024(6) 0.0006(6) 0.0016(6)
C9 0.0174(9) 0.0160(8) 0.0179(8) 0.0003(6) 0.0021(6) -0.0004(6)
C10 0.0241(9) 0.0153(7) 0.0136(7) 0.0024(6) 0.0017(7) 0.0035(6)
C11 0.0217(9) 0.0157(7) 0.0141(7) -0.0046(6) 0.0000(6) 0.0038(6)
C14 0.0215(9) 0.0195(8) 0.0183(8) -0.0038(6) -0.0003(7) 0.0035(7)
C13 0.0228(9) 0.0133(7) 0.0180(8) 0.0010(6) 0.0006(7) -0.0004(6)
C12 0.0212(9) 0.0166(8) 0.0199(8) -0.0037(6) -0.0001(7) -0.0016(6)
C4 0.0264(10) 0.0255(9) 0.0201(8) -0.0034(7) -0.0061(7) 0.0048(7)
C5 0.0339(11) 0.0234(9) 0.0176(8) 0.0033(7) -0.0028(8) 0.0014(8)
C6 0.0260(10) 0.0180(8) 0.0184(8) 0.0007(6) 0.0021(7) -0.0019(7)

loop_
_atom_type_symbol
_atom_type_description
_atom_type_scat_dispersion_real
_atom_type_scat_dispersion_imag
_atom_type_scat_source
C C 0.0033 0.0016 'International Tables Vol C Tables 4.2.6.8 and 6.1.1.4'
H H 0.0000 0.0000 'International Tables Vol C Tables 4.2.6.8 and 6.1.1.4'
O O 0.0106 0.0060 'International Tables Vol C Tables 4.2.6.8 and 6.1.1.4'
F F 0.0171 0.0103 'International Tables Vol C Tables 4.2.6.8 and 6.1.1.4'
N N 0.0061 0.0033 'International Tables Vol C Tables 4.2.6.8 and 6.1.1.4'

loop_
_geom_angle_atom_site_label_1
_geom_angle_atom_site_label_2
_geom_angle_atom_site_label_3
_geom_angle
_geom_angle_site_symmetry_1
_geom_angle_site_symmetry_3
_geom_angle_publ_flag
C1 N1 H1 116.7(13) . . ?
C7 N1 H1 118.1(13) . . ?
C7 N1 C1 125.17(13) . . ?
C15 C16 H16 180.0 . . ?
C16 C15 C3 179.7(2) . . ?
C2 C3 C15 119.90(16) . . ?
C2 C3 C4 119.35(16) . . ?
C4 C3 C15 120.74(16) . . ?
C3 C2 H2 119.9 . . ?
C1 C2 C3 120.25(15) . . ?
C1 C2 H2 119.9 . . ?
C2 C1 N1 117.73(14) . . ?
C2 C1 C6 120.33(15) . . ?
C6 C1 N1 121.93(15) . . ?
N1 C7 C8 115.18(13) . . ?
O1 C7 N1 123.67(15) . . ?
O1 C7 C8 121.15(14) . . ?
C9 C8 C7 122.55(15) . . ?
C13 C8 C7 117.55(14) . . ?
C13 C8 C9 119.90(15) . . ?
C8 C9 H9 120.9 . . ?
C10 C9 C8 118.16(15) . . ?
C10 C9 H9 120.9 . . ?
F4 C10 C9 118.15(15) . . ?
F4 C10 C11 118.87(14) . . ?
C9 C10 C11 122.97(15) . . ?
C10 C11 C14 120.76(15) . . ?
C10 C11 C12 118.20(15) . . ?
C12 C11 C14 121.04(15) . . ?
F1 C14 C11 112.16(14) . . ?
F2 C14 F1 106.72(13) . . ?
F2 C14 F3 106.74(14) . . ?
F2 C14 C11 112.08(14) . . ?
F3 C14 F1 106.70(13) . . ?
F3 C14 C11 112.05(13) . . ?
C8 C13 H13 119.6 . . ?
C12 C13 C8 120.75(15) . . ?
C12 C13 H13 119.6 . . ?
C11 C12 H12 120.0 . . ?
C13 C12 C11 119.98(16) . . ?
C13 C12 H12 120.0 . . ?
C3 C4 H4 120.1 . . ?
C5 C4 C3 119.74(16) . . ?
C5 C4 H4 120.1 . . ?
C4 C5 H5 119.4 . . ?
C4 C5 C6 121.12(16) . . ?
C6 C5 H5 119.4 . . ?
C1 C6 H6 120.4 . . ?
C5 C6 C1 119.19(16) . . ?
C5 C6 H6 120.4 . . ?

loop_
_geom_bond_atom_site_label_1
_geom_bond_atom_site_label_2
_geom_bond_distance
_geom_bond_site_symmetry_2
_geom_bond_publ_flag
N1 H1 0.836(19) . ?
N1 C1 1.423(2) . ?
N1 C7 1.354(2) . ?
F1 C14 1.339(2) . ?
F2 C14 1.334(2) . ?
F3 C14 1.3352(18) . ?
F4 C10 1.3489(18) . ?
O1 C7 1.2269(18) . ?
C16 H16 0.9500 . ?
C16 C15 1.182(3) . ?
C15 C3 1.439(3) . ?
C3 C2 1.397(2) . ?
C3 C4 1.399(2) . ?
C2 H2 0.9500 . ?
C2 C1 1.384(2) . ?
C1 C6 1.393(2) . ?
C7 C8 1.498(2) . ?
C8 C9 1.393(2) . ?
C8 C13 1.391(2) . ?
C9 H9 0.9500 . ?
C9 C10 1.378(2) . ?
C10 C11 1.384(2) . ?
C11 C14 1.504(2) . ?
C11 C12 1.392(2) . ?
C13 H13 0.9500 . ?
C13 C12 1.382(2) . ?
C12 H12 0.9500 . ?
C4 H4 0.9500 . ?
C4 C5 1.380(3) . ?
C5 H5 0.9500 . ?
C5 C6 1.387(3) . ?
C6 H6 0.9500 . ?

loop_
_geom_torsion_atom_site_label_1
_geom_torsion_atom_site_label_2
_geom_torsion_atom_site_label_3
_geom_torsion_atom_site_label_4
_geom_torsion
_geom_torsion_site_symmetry_1
_geom_torsion_site_symmetry_2
_geom_torsion_site_symmetry_3
_geom_torsion_site_symmetry_4
_geom_torsion_publ_flag
N1 C1 C6 C5 -179.01(15) . . . . ?
N1 C7 C8 C9 34.6(2) . . . . ?
N1 C7 C8 C13 -145.41(15) . . . . ?
F4 C10 C11 C14 -0.7(2) . . . . ?
F4 C10 C11 C12 180.00(14) . . . . ?
O1 C7 C8 C9 -146.01(16) . . . . ?
O1 C7 C8 C13 34.0(2) . . . . ?
C15 C3 C2 C1 178.15(16) . . . . ?
C15 C3 C4 C5 -179.08(17) . . . . ?
C3 C2 C1 N1 179.82(14) . . . . ?
C3 C2 C1 C6 0.9(2) . . . . ?
C3 C4 C5 C6 1.0(3) . . . . ?
C2 C3 C4 C5 -0.2(3) . . . . ?
C2 C1 C6 C5 -0.1(2) . . . . ?
C1 N1 C7 O1 1.2(3) . . . . ?
C1 N1 C7 C8 -179.35(14) . . . . ?
C7 N1 C1 C2 142.64(16) . . . . ?
C7 N1 C1 C6 -38.4(2) . . . . ?
C7 C8 C9 C10 -179.76(14) . . . . ?
C7 C8 C13 C12 178.29(14) . . . . ?
C8 C9 C10 F4 -179.61(14) . . . . ?
C8 C9 C10 C11 0.9(2) . . . . ?
C8 C13 C12 C11 2.1(2) . . . . ?
C9 C8 C13 C12 -1.7(2) . . . . ?
C9 C10 C11 C14 178.76(15) . . . . ?
C9 C10 C11 C12 -0.5(2) . . . . ?
C10 C11 C14 F1 50.4(2) . . . . ?
C10 C11 C14 F2 170.48(14) . . . . ?
C10 C11 C14 F3 -69.5(2) . . . . ?
C10 C11 C12 C13 -1.0(2) . . . . ?
C14 C11 C12 C13 179.75(15) . . . . ?
C13 C8 C9 C10 0.2(2) . . . . ?
C12 C11 C14 F1 -130.33(16) . . . . ?
C12 C11 C14 F2 -10.3(2) . . . . ?
C12 C11 C14 F3 109.68(17) . . . . ?
C4 C3 C2 C1 -0.7(2) . . . . ?
C4 C5 C6 C1 -0.8(3) . . . . ?
